data_4514681
loop_
_publ_author_name
'Jia, Tao'
'Smith, Marshall J.'
'Pulis, Alexander P.'
'Perry, Gregory J. P.'
'Procter, David J.'

_publ_section_title
;
 Enantioselective and Regioselective Copper-Catalyzed Borocyanation of
 1-Aryl-1,3-Butadienes
;
_journal_issue 8
_journal_name_full 'ACS Catalysis'
_journal_page_first 6744
_journal_paper_doi 10.1021/acscatal.9b01911
_journal_volume 9
_journal_year 2019
_chemical_absolute_configuration ad
_chemical_formula_moiety 'C11 H10 I0.96 N O'
_chemical_formula_sum 'C11 H10 I0.96 N O'
_chemical_formula_weight 294.02
_space_group_crystal_system monoclinic
_space_group_IT_number 4
_space_group_name_Hall 'P 2yb'
_space_group_name_H-M_alt 'P 1 21 1'
_symmetry_space_group_name_Hall 'P 2yb'
_symmetry_space_group_name_H-M 'P 1 21 1'
_atom_sites_solution_hydrogens geom
_atom_sites_solution_primary dual
_audit_creation_date 2019-04-02
_audit_creation_method
;
Olex2 1.2
(compiled 2018.05.29 svn.r3508 for OlexSys, GUI svn.r5506)
;
_cell_angle_alpha 90
_cell_angle_beta 99.353(5)
_cell_angle_gamma 90
_cell_formula_units_Z 2
_cell_length_a 9.8268(5)
_cell_length_b 5.6439(3)
_cell_length_c 9.8652(5)
_cell_measurement_reflns_used 1478
_cell_measurement_temperature 99.95(17)
_cell_measurement_theta_max 29.8390
_cell_measurement_theta_min 11.1400
_cell_volume 539.86(5)
_computing_cell_refinement 'CrysAlisPro 1.171.40.42a (Rigaku OD, 2019)'
_computing_data_collection 'CrysAlisPro 1.171.40.42a (Rigaku OD, 2019)'
_computing_data_reduction 'CrysAlisPro 1.171.40.42a (Rigaku OD, 2019)'
_computing_molecular_graphics 'Olex2 (Dolomanov et al., 2009)'
_computing_publication_material 'Olex2 (Dolomanov et al., 2009)'
_computing_structure_refinement 'ShelXL (Sheldrick, 2015)'
_computing_structure_solution 'ShelXT (Sheldrick, 2015)'
_diffrn_ambient_environment N~2~
_diffrn_ambient_temperature 99.95(17)
_diffrn_detector 'CCD plate'
_diffrn_detector_area_resol_mean 10.0000
_diffrn_measured_fraction_theta_full 1.000
_diffrn_measured_fraction_theta_max 0.879
_diffrn_measurement_details
;
List of Runs (angles in degrees, time in seconds):

  # Type    Start    End  Width  t~exp~   \w     \q     \k     \f   Frames
--------------------------------------------------------------------------
  1  \w    -93.00 -11.00   1.00    1.00    --   -5.00  23.00  92.00   82
  2  \w    -37.00  30.00   1.00    1.00    --    7.50  23.00  92.00   67
  3  \w     46.00  95.00   1.00    1.00    --    7.50  60.00  30.00   49
  4  \w     48.00  75.00   1.00    1.00    --    7.50  30.00 -30.00   27
  5  \w    -53.00  96.00   1.00    1.00    --    7.50  50.00   0.00  149
  6  \w    -78.00  23.00   1.00    1.00    --    7.50  60.00-150.00  101
  7  \w    -38.00   6.00   1.00    1.00    --    7.50  60.00  30.00   44
;
_diffrn_measurement_device 'four-circle diffractometer'
_diffrn_measurement_device_type 'XtaLAB AFC11 (RINC): quarter-chi single'
_diffrn_measurement_method '\w scans'
_diffrn_orient_matrix_type 'CrysAlisPro convention (1999,Acta A55,543-557)'
_diffrn_orient_matrix_UB_11 -0.0259207000
_diffrn_orient_matrix_UB_12 -0.0491893000
_diffrn_orient_matrix_UB_13 -0.0652702000
_diffrn_orient_matrix_UB_21 -0.0672637000
_diffrn_orient_matrix_UB_22 -0.0026364000
_diffrn_orient_matrix_UB_23 0.0173093000
_diffrn_orient_matrix_UB_31 -0.0124807000
_diffrn_orient_matrix_UB_32 0.1156624000
_diffrn_orient_matrix_UB_33 -0.0273324000
_diffrn_radiation_monochromator mirror
_diffrn_radiation_probe x-ray
_diffrn_radiation_type MoK\a
_diffrn_radiation_wavelength 0.71073
_diffrn_reflns_av_R_equivalents 0.0447
_diffrn_reflns_av_unetI/netI 0.0525
_diffrn_reflns_Laue_measured_fraction_full 1.000
_diffrn_reflns_Laue_measured_fraction_max 0.879
_diffrn_reflns_limit_h_max 13
_diffrn_reflns_limit_h_min -12
_diffrn_reflns_limit_k_max 7
_diffrn_reflns_limit_k_min -7
_diffrn_reflns_limit_l_max 13
_diffrn_reflns_limit_l_min -12
_diffrn_reflns_number 3833
_diffrn_reflns_point_group_measured_fraction_full 0.997
_diffrn_reflns_point_group_measured_fraction_max 0.826
_diffrn_reflns_theta_full 25.242
_diffrn_reflns_theta_max 30.218
_diffrn_reflns_theta_min 2.092
_diffrn_source 'Rotating-anode X-ray tube (dual wavelength)'
_diffrn_source_type 'Rigaku (Mo) X-ray DW Source'
_exptl_absorpt_coefficient_mu 2.818
_exptl_absorpt_correction_T_max 1.00000
_exptl_absorpt_correction_T_min 0.64767
_exptl_absorpt_correction_type multi-scan
_exptl_absorpt_process_details
;
CrysAlisPro 1.171.40.42a (Rigaku Oxford Diffraction, 2019)
Empirical absorption correction using spherical harmonics,
 implemented in SCALE3 ABSPACK scaling algorithm.
;
_exptl_crystal_colour 'clear colourless'
_exptl_crystal_colour_lustre clear
_exptl_crystal_colour_primary colourless
_exptl_crystal_density_diffrn 1.809
_exptl_crystal_description needle
_exptl_crystal_F_000 284
_exptl_crystal_size_max 0.249
_exptl_crystal_size_mid 0.017
_exptl_crystal_size_min 0.015
_refine_diff_density_max 2.561
_refine_diff_density_min -2.481
_refine_diff_density_rms 0.307
_refine_ls_abs_structure_details
;
 Flack x determined using 940 quotients [(I+)-(I-)]/[(I+)+(I-)]
 (Parsons, Flack and Wagner, Acta Cryst. B69 (2013) 249-259).
;
_refine_ls_abs_structure_Flack -0.02(7)
_refine_ls_extinction_method none
_refine_ls_goodness_of_fit_ref 1.228
_refine_ls_hydrogen_treatment constr
_refine_ls_matrix_type full
_refine_ls_number_parameters 130
_refine_ls_number_reflns 3833
_refine_ls_number_restraints 1
_refine_ls_restrained_S_all 1.228
_refine_ls_R_factor_all 0.0714
_refine_ls_R_factor_gt 0.0590
_refine_ls_shift/su_max 0.000
_refine_ls_shift/su_mean 0.000
_refine_ls_structure_factor_coef Fsqd
_refine_ls_weighting_details 'w=1/[\s^2^(Fo^2^)+(0.1049P)^2^+11.8661P] where P=(Fo^2^+2Fc^2^)/3'
_refine_ls_weighting_scheme calc
_refine_ls_wR_factor_gt 0.2182
_refine_ls_wR_factor_ref 0.2365
_reflns_Friedel_coverage 0.720
_reflns_Friedel_fraction_full 0.994
_reflns_Friedel_fraction_max 0.763
_reflns_number_gt 3332
_reflns_number_total 3833
_reflns_threshold_expression 'I > 2\s(I)'
_cod_data_source_file cs9b01911_si_004.cif
_cod_data_source_block s5447l_twin1_hklf4
_cod_database_code 4514681
_shelx_shelxl_version_number 2018/1
_shelx_space_group_comment
;
The symmetry employed for this shelxl refinement is uniquely defined
by the following loop, which should always be used as a source of
symmetry information in preference to the above space-group names.
They are only intended as comments.
;
_shelx_estimated_absorpt_t_max 0.959
_shelx_estimated_absorpt_t_min 0.541
_olex2_refinement_description
;
1. Twinned data refinement
 Scales: 0.496(11)
 0.271(8) 0.233(7)
2. Fixed Uiso
 At 1.2 times of:
  All C(H) groups, All C(H,H) groups
3.a Ternary CH refined with riding coordinates:
 C4(H4), C1(H1), C2(H2)
3.b Secondary CH2 refined with riding coordinates:
 C3(H3A,H3B)
3.c Aromatic/amide H refined with riding coordinates:
 C8(H8), C9(H9), C10(H10), C6(H6), C7(H7)
;
_olex2_submission_special_instructions 'No special instructions were received'
_oxdiff_exptl_absorpt_empirical_details
;
Empirical correction (ABSPACK) includes:
- Absorption correction using spherical harmonics
- Frame scaling
;
_oxdiff_exptl_absorpt_empirical_full_max 1.370
_oxdiff_exptl_absorpt_empirical_full_min 0.683
_oxdiff_twin_integration_method simultaneous
_oxdiff_twin_items 3
_twin_special_details
;
Component 2 rotated by 1.1210\% 
 around [0.21 -0.98 0.03] (reciprocal) or [0.08 -1.00 0.02] (direct)
Component 3 rotated by 1.6544\% 
 around [-0.12 0.01 0.99] (reciprocal) or [0.05 0.04 1.00] (direct)
;

loop_
_space_group_symop_operation_xyz
'x, y, z'
'-x, y+1/2, -z'

loop_
_atom_site_label
_atom_site_type_symbol
_atom_site_fract_x
_atom_site_fract_y
_atom_site_fract_z
_atom_site_U_iso_or_equiv
_atom_site_adp_type
_atom_site_occupancy
_atom_site_site_symmetry_order
_atom_site_calc_flag
_atom_site_refinement_flags_posn
I1 I 0.88470(10) 0.7170(3) 0.40462(10) 0.0198(4) Uani 0.96(2) 1 d .
O1 O 0.6135(15) 0.600(3) 0.0267(14) 0.021(3) Uani 1 1 d .
C5 C 0.5260(16) 0.726(9) 0.2325(16) 0.016(4) Uani 1 1 d .
C8 C 0.3071(18) 0.740(8) 0.377(2) 0.022(6) Uani 1 1 d .
H8 H 0.232585 0.747629 0.424046 0.026 Uiso 1 1 calc R
C4 C 0.6478(15) 0.716(8) 0.1581(15) 0.016(3) Uani 1 1 d .
H4 H 0.681589 0.876235 0.145315 0.020 Uiso 1 1 calc R
C11 C 0.908(3) 0.273(5) 0.112(3) 0.026(7) Uani 1 1 d .
N1 N 0.951(3) 0.089(5) 0.113(3) 0.034(6) Uani 1 1 d .
C3 C 0.741(2) 0.562(4) -0.019(2) 0.023(5) Uani 1 1 d .
H3A H 0.765888 0.700744 -0.067566 0.027 Uiso 1 1 calc R
H3B H 0.733804 0.427693 -0.081390 0.027 Uiso 1 1 calc R
C9 C 0.320(2) 0.548(4) 0.294(2) 0.022(4) Uani 1 1 d .
H9 H 0.256121 0.425100 0.286458 0.027 Uiso 1 1 calc R
C1 C 0.768(2) 0.557(4) 0.227(2) 0.017(4) Uani 1 1 d .
H1 H 0.730678 0.406293 0.252958 0.021 Uiso 1 1 calc R
C10 C 0.432(2) 0.539(4) 0.219(2) 0.021(4) Uani 1 1 d .
H10 H 0.442102 0.411319 0.162095 0.025 Uiso 1 1 calc R
C2 C 0.851(2) 0.513(4) 0.109(2) 0.020(4) Uani 1 1 d .
H2 H 0.925527 0.629275 0.114126 0.024 Uiso 1 1 calc R
C6 C 0.512(2) 0.916(4) 0.318(2) 0.019(4) Uani 1 1 d .
H6 H 0.575262 1.038808 0.326731 0.023 Uiso 1 1 calc R
C7 C 0.402(2) 0.922(4) 0.392(2) 0.021(4) Uani 1 1 d .
H7 H 0.392526 1.048162 0.450171 0.025 Uiso 1 1 calc R

loop_
_atom_site_aniso_label
_atom_site_aniso_U_11
_atom_site_aniso_U_22
_atom_site_aniso_U_33
_atom_site_aniso_U_23
_atom_site_aniso_U_13
_atom_site_aniso_U_12
I1 0.0180(6) 0.0293(6) 0.0117(5) -0.0007(11) 0.0015(3) 0.0004(10)
O1 0.021(7) 0.030(8) 0.013(7) -0.002(6) 0.006(5) 0.001(6)
C5 0.017(7) 0.018(9) 0.012(7) 0.005(15) 0.004(5) 0.003(15)
C8 0.018(7) 0.028(16) 0.020(8) -0.004(12) 0.006(6) 0.005(11)
C4 0.016(7) 0.019(8) 0.014(7) -0.003(18) 0.004(5) -0.012(17)
C11 0.026(12) 0.03(2) 0.024(11) 0.003(9) 0.012(9) -0.001(10)
N1 0.042(15) 0.031(14) 0.035(12) 0.009(10) 0.026(12) 0.004(10)
C3 0.019(9) 0.035(12) 0.016(9) -0.002(9) 0.006(8) 0.008(8)
C9 0.030(11) 0.021(10) 0.019(10) 0.001(8) 0.009(9) -0.004(8)
C1 0.019(9) 0.019(9) 0.015(9) -0.002(7) 0.005(7) -0.002(7)
C10 0.026(10) 0.020(10) 0.017(10) -0.002(8) 0.005(8) 0.002(8)
C2 0.022(10) 0.018(10) 0.021(10) 0.001(8) 0.008(8) -0.003(8)
C6 0.026(10) 0.018(10) 0.014(9) 0.000(8) 0.003(8) -0.003(8)
C7 0.029(11) 0.022(10) 0.013(10) -0.002(8) 0.006(8) 0.006(8)

loop_
_atom_type_symbol
_atom_type_description
_atom_type_scat_dispersion_real
_atom_type_scat_dispersion_imag
_atom_type_scat_source
C C 0.0033 0.0016 'International Tables Vol C Tables 4.2.6.8 and 6.1.1.4'
H H 0.0000 0.0000 'International Tables Vol C Tables 4.2.6.8 and 6.1.1.4'
I I -0.4742 1.8119 'International Tables Vol C Tables 4.2.6.8 and 6.1.1.4'
N N 0.0061 0.0033 'International Tables Vol C Tables 4.2.6.8 and 6.1.1.4'
O O 0.0106 0.0060 'International Tables Vol C Tables 4.2.6.8 and 6.1.1.4'

loop_
_geom_angle_atom_site_label_1
_geom_angle_atom_site_label_2
_geom_angle_atom_site_label_3
_geom_angle
C3 O1 C4 105.5(14)
C10 C5 C4 119(3)
C6 C5 C4 120(3)
C6 C5 C10 120.7(16)
C9 C8 H8 119.2
C7 C8 H8 119.2
C7 C8 C9 121.6(17)
O1 C4 C5 111.6(17)
O1 C4 H4 109.8
O1 C4 C1 100(2)
C5 C4 H4 109.8
C5 C4 C1 115(2)
C1 C4 H4 109.8
N1 C11 C2 179(4)
O1 C3 H3A 110.2
O1 C3 H3B 110.2
O1 C3 C2 107.5(16)
H3A C3 H3B 108.5
C2 C3 H3A 110.2
C2 C3 H3B 110.2
C8 C9 H9 120.3
C8 C9 C10 119(2)
C10 C9 H9 120.3
I1 C1 H1 108.9
C4 C1 I1 112.7(15)
C4 C1 H1 108.9
C2 C1 I1 114.2(13)
C2 C1 C4 102.9(15)
C2 C1 H1 108.9
C5 C10 C9 119(2)
C5 C10 H10 120.6
C9 C10 H10 120.6
C11 C2 C3 113(2)
C11 C2 C1 112.4(18)
C11 C2 H2 109.7
C3 C2 H2 109.7
C1 C2 C3 101.7(16)
C1 C2 H2 109.7
C5 C6 H6 119.9
C5 C6 C7 120(2)
C7 C6 H6 119.9
C8 C7 C6 119(2)
C8 C7 H7 120.3
C6 C7 H7 120.3

loop_
_geom_bond_atom_site_label_1
_geom_bond_atom_site_label_2
_geom_bond_distance
I1 C1 2.13(2)
O1 C4 1.44(3)
O1 C3 1.41(2)
C5 C4 1.503(19)
C5 C10 1.40(5)
C5 C6 1.38(5)
C8 H8 0.9300
C8 C9 1.38(4)
C8 C7 1.38(4)
C4 H4 0.9800
C4 C1 1.55(4)
C11 N1 1.12(4)
C11 C2 1.47(3)
C3 H3A 0.9700
C3 H3B 0.9700
C3 C2 1.55(3)
C9 H9 0.9300
C9 C10 1.42(3)
C1 H1 0.9800
C1 C2 1.54(3)
C10 H10 0.9300
C2 H2 0.9800
C6 H6 0.9300
C6 C7 1.40(3)
C7 H7 0.9300

loop_
_twin_individual_id
_twin_individual_mass_fraction_refined
_oxdiff_twin_reflns_isolated
_oxdiff_twin_reflns_overlapped
_twin_individual_twin_lattice_type
_twin_individual_twin_matrix_11
_twin_individual_twin_matrix_12
_twin_individual_twin_matrix_13
_twin_individual_twin_matrix_21
_twin_individual_twin_matrix_22
_twin_individual_twin_matrix_23
_twin_individual_twin_matrix_31
_twin_individual_twin_matrix_32
_twin_individual_twin_matrix_33
1 0.496(11) 47 7890 ref 1.0000 0.0000 0.0000 0.0000 1.0000 0.0000 0.0000 0.0000 1.0000
2 0.271(8) 321 7623 nmt 0.9959 0.0007 -0.0203 0.0002 1.0005 -0.0019 0.0197 0.0045 0.9994
3 0.233(7) 388 7577 nmt 0.9949 -0.0363 0.0066 0.0167 1.0043 0.0002 -0.0007 0.0023 1.0001
